data_4083721
loop_
_publ_author_name
'Tohm\'e, Ayham'
'Sahnoune, Hiba'
'Roisnel, Thierry'
'Dorcet, Vincent'
'Halet, Jean-Fran\,cois'
'Paul, Fr\'ed\'eric'

_publ_section_title
;
 Selenophosphine Derivatives with Pendant Electron-Rich
 Fe(\k2-dppe)(\h5-C5Me5)C\\tb C-- Substituents
;
_journal_name_full Organometallics
_journal_page_first 140623083706006
_journal_paper_doi 10.1021/om500211e
_journal_year 2014
_chemical_compound_source 'synthesis as described'
_chemical_formula_moiety 'C56 H53 Fe P3 Se, C H2 Cl2'
_chemical_formula_sum 'C57 H55 Cl2 Fe P3 Se'
_chemical_formula_weight 1038.63
_chemical_name_systematic
;
 ?
;
_space_group_IT_number 14
_symmetry_cell_setting monoclinic
_symmetry_Int_Tables_number 14
_symmetry_space_group_name_Hall '-P 2ybc'
_symmetry_space_group_name_H-M 'P 1 21/c 1'
_atom_sites_solution_hydrogens geom
_atom_sites_solution_primary direct
_atom_sites_solution_secondary difmap
_audit_conform_dict_location ftp://ftp.iucr.org/pub/cif_core.dic
_audit_conform_dict_name cif_core.dic
_audit_conform_dict_version 2.4
_audit_creation_date 2012-09-03T12:02:59-00:00
_audit_creation_method 'WinGX routine CIF_UPDATE'
_cell_angle_alpha 90
_cell_angle_beta 102.103(2)
_cell_angle_gamma 90
_cell_formula_units_Z 4
_cell_length_a 8.9259(3)
_cell_length_b 29.8600(12)
_cell_length_c 19.2411(8)
_cell_measurement_reflns_used 5739
_cell_measurement_temperature 150(2)
_cell_measurement_theta_max 24.41
_cell_measurement_theta_min 2.31
_cell_measurement_wavelength 0.71073
_cell_volume 5014.3(3)
_computing_cell_refinement 'Bruker APEX2 (Bruker, 2006)'
_computing_data_collection 'Bruker APEX2 (Bruker, 2006)'
_computing_data_reduction 'Bruker APEX2 (Bruker, 2006)'
_computing_molecular_graphics 'Ortep-3 for Windows (Farrugia, 1997)'
_computing_publication_material
;
           WinGX publication routines (Farrugia, 1999),
           CRYSCAL (T. Roisnel, local program)
;
_computing_structure_refinement 'SHELXL-97 (Sheldrick, 1997)'
_computing_structure_solution 'SIR97 (Altomare et al., 1999)'
_diffrn_ambient_temperature 150(2)
_diffrn_detector 'CCD plate'
_diffrn_measured_fraction_theta_full 0.992
_diffrn_measured_fraction_theta_max 0.992
_diffrn_measurement_device_type 'APEXII, Bruker-AXS'
_diffrn_measurement_method 'CCD rotation images, thin slices'
_diffrn_radiation_monochromator graphite
_diffrn_radiation_probe x-ray
_diffrn_radiation_type MoK\a
_diffrn_radiation_wavelength 0.71073
_diffrn_reflns_av_R_equivalents 0.0665
_diffrn_reflns_av_unetI/netI 0.0813
_diffrn_reflns_limit_h_max 11
_diffrn_reflns_limit_h_min -7
_diffrn_reflns_limit_k_max 37
_diffrn_reflns_limit_k_min -38
_diffrn_reflns_limit_l_max 24
_diffrn_reflns_limit_l_min -24
_diffrn_reflns_number 35461
_diffrn_reflns_theta_full 27.46
_diffrn_reflns_theta_max 27.46
_diffrn_reflns_theta_min 2.91
_exptl_absorpt_coefficient_mu 1.266
_exptl_absorpt_correction_T_max 0.757
_exptl_absorpt_correction_T_min 0.558
_exptl_absorpt_correction_type multi-scan
_exptl_absorpt_process_details
;
  [Sheldrick, G.M. (2002). SADABS Bruker AXS Inc., Madison, Wisconsin, USA]
;
_exptl_crystal_colour red
_exptl_crystal_density_diffrn 1.376
_exptl_crystal_density_method 'not measured'
_exptl_crystal_description prism
_exptl_crystal_F_000 2144
_exptl_crystal_size_max 0.57
_exptl_crystal_size_mid 0.26
_exptl_crystal_size_min 0.22
_refine_diff_density_max 0.683
_refine_diff_density_min -1
_refine_diff_density_rms 0.091
_refine_ls_extinction_method none
_refine_ls_goodness_of_fit_ref 1.029
_refine_ls_hydrogen_treatment constr
_refine_ls_matrix_type full
_refine_ls_number_parameters 582
_refine_ls_number_reflns 11392
_refine_ls_number_restraints 0
_refine_ls_restrained_S_all 1.029
_refine_ls_R_factor_all 0.0807
_refine_ls_R_factor_gt 0.0489
_refine_ls_shift/su_max 0.001
_refine_ls_shift/su_mean 0
_refine_ls_structure_factor_coef Fsqd
_refine_ls_weighting_details 'calc w=1/[\s^2^(Fo^2^)+(0.0500P)^2^+3.3876P] where P=(Fo^2^+2Fc^2^)/3'
_refine_ls_weighting_scheme calc
_refine_ls_wR_factor_gt 0.1141
_refine_ls_wR_factor_ref 0.1278
_reflns_number_gt 7990
_reflns_number_total 11392
_reflns_threshold_expression >2sigma(I)
_cod_data_source_file om500211e_si_002.cif
_cod_data_source_block 5b
_cod_original_sg_symbol_H-M 'P 21/c'
_cod_database_code 4083721

loop_
_symmetry_equiv_pos_as_xyz
'x, y, z'
'-x, y+1/2, -z+1/2'
'-x, -y, -z'
'x, -y-1/2, z-1/2'

loop_
_atom_site_label
_atom_site_type_symbol
_atom_site_fract_x
_atom_site_fract_y
_atom_site_fract_z
_atom_site_U_iso_or_equiv
_atom_site_adp_type
_atom_site_occupancy
_atom_site_symmetry_multiplicity
_atom_site_calc_flag
_atom_site_refinement_flags
Fe1 Fe 0.64410(5) 0.150738(14) 0.95011(2) 0.01338(11) Uani 1 1 d .
P1 P 0.54337(9) 0.20529(3) 0.88137(4) 0.01433(17) Uani 1 1 d .
P2 P 0.57515(9) 0.18806(3) 1.03622(4) 0.01641(18) Uani 1 1 d .
C1 C 0.7250(3) 0.10083(11) 0.89059(17) 0.0195(7) Uani 1 1 d .
C2 C 0.7229(4) 0.08326(10) 0.95950(18) 0.0197(7) Uani 1 1 d .
C3 C 0.8214(3) 0.11013(10) 1.01040(16) 0.0189(7) Uani 1 1 d .
C4 C 0.8887(3) 0.14376(10) 0.97385(17) 0.0186(7) Uani 1 1 d .
C5 C 0.8303(3) 0.13743(10) 0.89929(17) 0.0183(7) Uani 1 1 d .
C6 C 0.6421(4) 0.08092(12) 0.82097(18) 0.0267(8) Uani 1 1 d .
H6A H 0.6213 0.1045 0.7847 0.04 Uiso 1 1 calc R
H6B H 0.5451 0.0677 0.827 0.04 Uiso 1 1 calc R
H6C H 0.706 0.0577 0.8059 0.04 Uiso 1 1 calc R
C7 C 0.6428(4) 0.04091(11) 0.9742(2) 0.0296(8) Uani 1 1 d .
H7A H 0.533 0.0434 0.9537 0.044 Uiso 1 1 calc R
H7B H 0.6581 0.0364 1.0257 0.044 Uiso 1 1 calc R
H7C H 0.6854 0.0154 0.9529 0.044 Uiso 1 1 calc R
C8 C 0.8699(4) 0.10063(12) 1.08913(17) 0.0288(8) Uani 1 1 d .
H8A H 0.7861 0.0857 1.1057 0.043 Uiso 1 1 calc R
H8B H 0.8946 0.1289 1.115 0.043 Uiso 1 1 calc R
H8C H 0.9604 0.0812 1.0978 0.043 Uiso 1 1 calc R
C9 C 1.0217(4) 0.17275(12) 1.00769(19) 0.0277(8) Uani 1 1 d .
H9A H 0.9995 0.1871 1.0502 0.042 Uiso 1 1 calc R
H9B H 1.0384 0.1958 0.9739 0.042 Uiso 1 1 calc R
H9C H 1.114 0.1543 1.021 0.042 Uiso 1 1 calc R
C10 C 0.8882(4) 0.16042(12) 0.84072(17) 0.0267(8) Uani 1 1 d .
H10A H 0.9823 0.1457 0.834 0.04 Uiso 1 1 calc R
H10B H 0.9099 0.1919 0.8534 0.04 Uiso 1 1 calc R
H10C H 0.8104 0.1587 0.7966 0.04 Uiso 1 1 calc R
C11 C 0.3826(4) 0.22705(11) 0.91857(16) 0.0189(7) Uani 1 1 d .
H11A H 0.3428 0.2552 0.8945 0.023 Uiso 1 1 calc R
H11B H 0.2982 0.2049 0.9122 0.023 Uiso 1 1 calc R
C12 C 0.4471(4) 0.23548(11) 0.99799(17) 0.0221(7) Uani 1 1 d .
H12A H 0.3618 0.2382 1.0234 0.027 Uiso 1 1 calc R
H12B H 0.5056 0.2639 1.0041 0.027 Uiso 1 1 calc R
C13 C 0.6459(4) 0.25816(10) 0.87340(16) 0.0179(7) Uani 1 1 d .
C14 C 0.7925(4) 0.26468(11) 0.91299(17) 0.0224(7) Uani 1 1 d .
H14 H 0.8441 0.2406 0.9403 0.027 Uiso 1 1 calc R
C15 C 0.8661(4) 0.30603(12) 0.91354(19) 0.0295(8) Uani 1 1 d .
H15 H 0.9668 0.31 0.941 0.035 Uiso 1 1 calc R
C16 C 0.7909(4) 0.34125(12) 0.87358(19) 0.0303(8) Uani 1 1 d .
H16 H 0.8396 0.3696 0.8743 0.036 Uiso 1 1 calc R
C17 C 0.6461(4) 0.33512(11) 0.83304(18) 0.0279(8) Uani 1 1 d .
H17 H 0.5957 0.3591 0.8052 0.033 Uiso 1 1 calc R
C18 C 0.5728(4) 0.29387(11) 0.83254(17) 0.0221(7) Uani 1 1 d .
H18 H 0.4727 0.2899 0.8044 0.027 Uiso 1 1 calc R
C19 C 0.4590(4) 0.19300(10) 0.78750(16) 0.0163(6) Uani 1 1 d .
C20 C 0.5396(4) 0.20293(11) 0.73432(17) 0.0208(7) Uani 1 1 d .
H20 H 0.6348 0.2182 0.7462 0.025 Uiso 1 1 calc R
C21 C 0.4811(4) 0.19052(12) 0.66417(18) 0.0268(8) Uani 1 1 d .
H21 H 0.537 0.1972 0.6285 0.032 Uiso 1 1 calc R
C22 C 0.3426(4) 0.16855(12) 0.64615(18) 0.0303(8) Uani 1 1 d .
H22 H 0.303 0.1602 0.5982 0.036 Uiso 1 1 calc R
C23 C 0.2618(4) 0.15881(11) 0.69797(18) 0.0258(8) Uani 1 1 d .
H23 H 0.1659 0.1439 0.6855 0.031 Uiso 1 1 calc R
C24 C 0.3197(4) 0.17066(11) 0.76849(17) 0.0223(7) Uani 1 1 d .
H24 H 0.2637 0.1634 0.8039 0.027 Uiso 1 1 calc R
C25 C 0.4617(3) 0.15978(11) 1.09332(16) 0.0202(7) Uani 1 1 d .
C26 C 0.4536(4) 0.11303(12) 1.09330(17) 0.0255(8) Uani 1 1 d .
H26 H 0.5064 0.0962 1.0641 0.031 Uiso 1 1 calc R
C27 C 0.3682(4) 0.09093(13) 1.13603(19) 0.0329(9) Uani 1 1 d .
H27 H 0.3644 0.0591 1.1364 0.039 Uiso 1 1 calc R
C28 C 0.2895(4) 0.11537(14) 1.17776(18) 0.0353(9) Uani 1 1 d .
H28 H 0.2297 0.1003 1.206 0.042 Uiso 1 1 calc R
C29 C 0.2973(4) 0.16179(14) 1.17861(18) 0.0316(9) Uani 1 1 d .
H29 H 0.2435 0.1785 1.2075 0.038 Uiso 1 1 calc R
C30 C 0.3845(4) 0.18372(13) 1.13692(16) 0.0251(8) Uani 1 1 d .
H30 H 0.3913 0.2155 1.1383 0.03 Uiso 1 1 calc R
C31 C 0.7209(4) 0.21572(11) 1.10500(17) 0.0200(7) Uani 1 1 d .
C32 C 0.7717(4) 0.19658(12) 1.17188(17) 0.0256(8) Uani 1 1 d .
H32 H 0.7228 0.1704 1.1844 0.031 Uiso 1 1 calc R
C33 C 0.8928(4) 0.21516(13) 1.22039(19) 0.0327(9) Uani 1 1 d .
H33 H 0.9262 0.2014 1.2655 0.039 Uiso 1 1 calc R
C34 C 0.9653(4) 0.25327(14) 1.2041(2) 0.0360(9) Uani 1 1 d .
H34 H 1.048 0.2658 1.2377 0.043 Uiso 1 1 calc R
C35 C 0.9162(4) 0.27297(13) 1.1383(2) 0.0343(9) Uani 1 1 d .
H35 H 0.966 0.2991 1.1264 0.041 Uiso 1 1 calc R
C36 C 0.7947(4) 0.25482(12) 1.08944(18) 0.0270(8) Uani 1 1 d .
H36 H 0.761 0.2691 1.0448 0.032 Uiso 1 1 calc R
C37 C 0.4454(4) 0.12557(10) 0.92792(15) 0.0160(6) Uani 1 1 d .
C38 C 0.3267(3) 0.10405(10) 0.91226(16) 0.0177(7) Uani 1 1 d .
C39 C 0.2071(3) 0.07204(10) 0.88848(16) 0.0154(6) Uani 1 1 d .
C40 C 0.1091(3) 0.05700(11) 0.93183(16) 0.0189(7) Uani 1 1 d .
H40 H 0.1179 0.0692 0.9781 0.023 Uiso 1 1 calc R
C41 C -0.0005(4) 0.02455(11) 0.90785(17) 0.0199(7) Uani 1 1 d .
H41 H -0.0652 0.0146 0.9381 0.024 Uiso 1 1 calc R
C42 C -0.0173(3) 0.00628(10) 0.84013(16) 0.0175(6) Uani 1 1 d .
H42 H -0.0937 -0.0157 0.824 0.021 Uiso 1 1 calc R
C43 C 0.0793(3) 0.02058(10) 0.79617(16) 0.0158(6) Uani 1 1 d .
C44 C 0.1896(3) 0.05355(10) 0.81974(16) 0.0171(6) Uani 1 1 d .
H44 H 0.2534 0.0636 0.7891 0.021 Uiso 1 1 calc R
P3 P 0.05825(9) -0.00385(3) 0.70806(4) 0.01733(18) Uani 1 1 d .
Se1 Se -0.03137(4) -0.069302(12) 0.70225(2) 0.02983(11) Uani 1 1 d .
C45 C 0.2472(3) -0.00120(10) 0.68623(16) 0.0170(6) Uani 1 1 d .
C46 C 0.2982(4) 0.03748(12) 0.65883(17) 0.0240(7) Uani 1 1 d .
H46 H 0.2325 0.0627 0.6488 0.029 Uiso 1 1 calc R
C47 C 0.4459(4) 0.03931(13) 0.64596(19) 0.0308(8) Uani 1 1 d .
H47 H 0.4814 0.0661 0.6282 0.037 Uiso 1 1 calc R
C48 C 0.5397(4) 0.00302(14) 0.6586(2) 0.0339(9) Uani 1 1 d .
H48 H 0.6399 0.0045 0.6492 0.041 Uiso 1 1 calc R
C49 C 0.4899(4) -0.03612(14) 0.6853(2) 0.0377(9) Uani 1 1 d .
H49 H 0.5556 -0.0614 0.6939 0.045 Uiso 1 1 calc R
C50 C 0.3436(4) -0.03822(12) 0.69943(19) 0.0288(8) Uani 1 1 d .
H50 H 0.3095 -0.0649 0.7181 0.035 Uiso 1 1 calc R
C51 C -0.0594(3) 0.03487(11) 0.64620(17) 0.0198(7) Uani 1 1 d .
C52 C -0.1033(4) 0.02225(13) 0.57470(18) 0.0286(8) Uani 1 1 d .
H52 H -0.0696 -0.0055 0.5593 0.034 Uiso 1 1 calc R
C53 C -0.1953(4) 0.05006(16) 0.5268(2) 0.0423(11) Uani 1 1 d .
H53 H -0.2253 0.0412 0.4784 0.051 Uiso 1 1 calc R
C54 C -0.2447(4) 0.09071(16) 0.5483(2) 0.0437(11) Uani 1 1 d .
H54 H -0.3073 0.1099 0.5149 0.052 Uiso 1 1 calc R
C55 C -0.2019(4) 0.10324(13) 0.6191(2) 0.0389(10) Uani 1 1 d .
H55 H -0.2361 0.131 0.6343 0.047 Uiso 1 1 calc R
C56 C -0.1093(4) 0.07541(11) 0.66810(19) 0.0258(8) Uani 1 1 d .
H56 H -0.0803 0.0842 0.7165 0.031 Uiso 1 1 calc R
C101 C 0.2975(5) 0.09133(15) 0.4631(2) 0.0460(11) Uani 1 1 d .
H10D H 0.3779 0.0768 0.4993 0.055 Uiso 1 1 calc R
H10E H 0.2733 0.0712 0.4214 0.055 Uiso 1 1 calc R
Cl11 Cl 0.36747(18) 0.14196(5) 0.43767(9) 0.0810(5) Uani 1 1 d .
Cl12 Cl 0.13166(12) 0.09878(4) 0.49808(5) 0.0437(3) Uani 1 1 d .

loop_
_atom_site_aniso_label
_atom_site_aniso_U_11
_atom_site_aniso_U_22
_atom_site_aniso_U_33
_atom_site_aniso_U_23
_atom_site_aniso_U_13
_atom_site_aniso_U_12
Fe1 0.0137(2) 0.0124(2) 0.0140(2) 0.00077(17) 0.00306(17) -0.00043(18)
P1 0.0157(4) 0.0139(4) 0.0134(4) 0.0010(3) 0.0031(3) -0.0001(3)
P2 0.0182(4) 0.0166(4) 0.0150(4) -0.0005(3) 0.0049(3) -0.0018(3)
C1 0.0151(15) 0.0197(16) 0.0238(16) -0.0033(14) 0.0042(13) 0.0050(14)
C2 0.0165(15) 0.0135(15) 0.0294(18) 0.0036(14) 0.0057(14) 0.0031(13)
C3 0.0178(15) 0.0173(16) 0.0216(16) 0.0051(13) 0.0045(13) 0.0075(14)
C4 0.0142(15) 0.0178(16) 0.0225(16) -0.0015(13) 0.0008(13) 0.0060(13)
C5 0.0147(15) 0.0189(16) 0.0223(16) 0.0028(13) 0.0065(13) 0.0057(13)
C6 0.0235(17) 0.0287(19) 0.0266(18) -0.0103(15) 0.0018(15) 0.0037(15)
C7 0.0280(18) 0.0157(17) 0.046(2) 0.0026(16) 0.0103(17) 0.0004(15)
C8 0.035(2) 0.0274(19) 0.0228(17) 0.0098(15) 0.0031(16) 0.0060(17)
C9 0.0185(16) 0.0247(18) 0.036(2) -0.0020(16) -0.0027(15) 0.0017(15)
C10 0.0279(18) 0.0315(19) 0.0229(17) 0.0052(15) 0.0101(15) 0.0056(16)
C11 0.0199(16) 0.0166(15) 0.0208(16) 0.0011(13) 0.0059(14) 0.0048(13)
C12 0.0259(17) 0.0204(17) 0.0217(16) -0.0028(14) 0.0087(14) 0.0026(15)
C13 0.0219(16) 0.0160(15) 0.0173(15) -0.0020(13) 0.0078(13) -0.0024(14)
C14 0.0243(17) 0.0194(17) 0.0237(17) 0.0016(14) 0.0052(14) -0.0038(15)
C15 0.0286(19) 0.030(2) 0.0289(19) -0.0022(16) 0.0045(16) -0.0094(16)
C16 0.042(2) 0.0186(17) 0.033(2) -0.0015(15) 0.0155(18) -0.0120(17)
C17 0.041(2) 0.0148(16) 0.0294(19) 0.0033(14) 0.0116(17) 0.0015(16)
C18 0.0252(17) 0.0210(17) 0.0205(16) 0.0006(14) 0.0054(14) 0.0003(15)
C19 0.0224(16) 0.0090(14) 0.0167(15) 0.0011(12) 0.0026(13) 0.0057(13)
C20 0.0217(16) 0.0180(16) 0.0223(16) 0.0007(13) 0.0035(14) 0.0021(14)
C21 0.035(2) 0.0269(18) 0.0190(16) 0.0019(15) 0.0079(15) 0.0045(16)
C22 0.045(2) 0.0239(18) 0.0164(16) -0.0032(15) -0.0069(16) 0.0025(18)
C23 0.0226(17) 0.0199(17) 0.0282(18) -0.0026(15) -0.0097(15) 0.0012(15)
C24 0.0224(17) 0.0187(16) 0.0232(17) 0.0043(14) -0.0008(14) 0.0017(14)
C25 0.0153(15) 0.0308(18) 0.0136(14) 0.0005(14) 0.0010(13) -0.0058(14)
C26 0.0293(18) 0.0292(19) 0.0172(16) 0.0010(15) 0.0031(14) -0.0052(16)
C27 0.042(2) 0.029(2) 0.0272(19) 0.0069(16) 0.0053(17) -0.0111(18)
C28 0.032(2) 0.052(3) 0.0218(18) 0.0065(18) 0.0073(16) -0.0187(19)
C29 0.0214(17) 0.054(3) 0.0198(17) -0.0058(17) 0.0058(14) -0.0040(18)
C30 0.0241(17) 0.035(2) 0.0159(15) -0.0035(15) 0.0039(14) -0.0050(16)
C31 0.0205(16) 0.0182(16) 0.0229(16) -0.0061(13) 0.0083(14) -0.0006(14)
C32 0.0261(18) 0.0303(19) 0.0210(16) -0.0025(15) 0.0065(15) -0.0058(16)
C33 0.0302(19) 0.045(2) 0.0211(17) -0.0042(17) 0.0022(16) -0.0028(18)
C34 0.0249(18) 0.049(3) 0.032(2) -0.0180(19) 0.0021(17) -0.0122(18)
C35 0.031(2) 0.032(2) 0.043(2) -0.0097(18) 0.0124(18) -0.0130(17)
C36 0.0320(19) 0.0268(19) 0.0237(17) -0.0028(15) 0.0088(15) -0.0074(16)
C37 0.0212(16) 0.0130(15) 0.0139(14) 0.0012(12) 0.0038(13) 0.0039(14)
C38 0.0185(15) 0.0188(16) 0.0163(15) 0.0003(13) 0.0046(13) 0.0027(14)
C39 0.0122(14) 0.0133(14) 0.0200(15) 0.0018(13) 0.0023(13) 0.0016(13)
C40 0.0195(16) 0.0202(16) 0.0175(15) 0.0008(13) 0.0054(13) 0.0047(14)
C41 0.0192(16) 0.0213(17) 0.0220(16) 0.0024(14) 0.0109(14) -0.0013(14)
C42 0.0147(15) 0.0163(15) 0.0223(16) 0.0008(13) 0.0056(13) -0.0021(13)
C43 0.0135(14) 0.0160(15) 0.0184(15) -0.0001(13) 0.0043(13) 0.0015(13)
C44 0.0155(15) 0.0183(15) 0.0183(15) 0.0008(13) 0.0052(13) -0.0028(13)
P3 0.0193(4) 0.0162(4) 0.0185(4) -0.0020(3) 0.0085(3) -0.0025(3)
Se1 0.0373(2) 0.02344(19) 0.0322(2) -0.00694(16) 0.01517(17) -0.01057(16)
C45 0.0160(15) 0.0189(16) 0.0174(15) -0.0020(13) 0.0061(13) -0.0029(13)
C46 0.0217(16) 0.0249(18) 0.0280(18) 0.0025(15) 0.0112(15) 0.0021(15)
C47 0.0323(19) 0.031(2) 0.034(2) 0.0022(17) 0.0183(17) -0.0067(17)
C48 0.0208(18) 0.047(2) 0.037(2) -0.0092(19) 0.0131(17) 0.0008(18)
C49 0.0271(19) 0.035(2) 0.054(3) 0.001(2) 0.0148(19) 0.0119(18)
C50 0.0258(18) 0.0239(18) 0.040(2) 0.0041(16) 0.0149(17) 0.0028(16)
C51 0.0135(14) 0.0252(17) 0.0219(16) 0.0009(14) 0.0066(13) -0.0026(14)
C52 0.0232(17) 0.039(2) 0.0242(17) 0.0019(16) 0.0063(15) -0.0050(17)
C53 0.033(2) 0.069(3) 0.0244(19) 0.009(2) 0.0052(17) -0.008(2)
C54 0.026(2) 0.058(3) 0.045(3) 0.027(2) 0.0019(19) 0.002(2)
C55 0.028(2) 0.031(2) 0.059(3) 0.013(2) 0.014(2) 0.0055(18)
C56 0.0219(17) 0.0266(19) 0.0285(18) 0.0020(15) 0.0042(15) 0.0002(15)
C101 0.042(2) 0.044(3) 0.054(3) 0.006(2) 0.014(2) -0.008(2)
Cl11 0.0796(10) 0.0681(9) 0.1009(11) 0.0215(8) 0.0317(9) -0.0274(8)
Cl12 0.0449(6) 0.0483(6) 0.0382(5) -0.0027(5) 0.0091(5) -0.0092(5)

loop_
_atom_type_symbol
_atom_type_description
_atom_type_scat_dispersion_real
_atom_type_scat_dispersion_imag
_atom_type_scat_source
C C 0.0033 0.0016 'International Tables Vol C Tables 4.2.6.8 and 6.1.1.4'
H H 0 0 'International Tables Vol C Tables 4.2.6.8 and 6.1.1.4'
P P 0.1023 0.0942 'International Tables Vol C Tables 4.2.6.8 and 6.1.1.4'
Fe Fe 0.3463 0.8444 'International Tables Vol C Tables 4.2.6.8 and 6.1.1.4'
Se Se -0.0929 2.2259 'International Tables Vol C Tables 4.2.6.8 and 6.1.1.4'
Cl Cl 0.1484 0.1585 'International Tables Vol C Tables 4.2.6.8 and 6.1.1.4'

loop_
_geom_angle_atom_site_label_1
_geom_angle_atom_site_label_2
_geom_angle_atom_site_label_3
_geom_angle
C37 Fe1 C1 90.47(12)
C37 Fe1 C2 85.44(12)
C1 Fe1 C2 39.53(12)
C37 Fe1 C3 116.79(13)
C1 Fe1 C3 65.93(12)
C2 Fe1 C3 38.91(12)
C37 Fe1 C5 127.30(13)
C1 Fe1 C5 39.43(12)
C2 Fe1 C5 65.66(12)
C3 Fe1 C5 65.37(12)
C37 Fe1 C4 150.95(12)
C1 Fe1 C4 66.16(12)
C2 Fe1 C4 65.59(12)
C3 Fe1 C4 39.01(12)
C5 Fe1 C4 39.11(12)
C37 Fe1 P1 84.92(9)
C1 Fe1 P1 110.26(9)
C2 Fe1 P1 148.10(9)
C3 Fe1 P1 157.38(9)
C5 Fe1 P1 97.08(9)
C4 Fe1 P1 118.41(9)
C37 Fe1 P2 88.51(9)
C1 Fe1 P2 163.40(9)
C2 Fe1 P2 123.90(9)
C3 Fe1 P2 99.91(9)
C5 Fe1 P2 144.17(9)
C4 Fe1 P2 108.87(9)
P1 Fe1 P2 86.15(3)
C19 P1 C13 101.34(14)
C19 P1 C11 104.97(14)
C13 P1 C11 99.77(14)
C19 P1 Fe1 118.68(10)
C13 P1 Fe1 122.88(11)
C11 P1 Fe1 106.47(10)
C31 P2 C25 99.79(14)
C31 P2 C12 102.93(15)
C25 P2 C12 102.35(15)
C31 P2 Fe1 120.20(10)
C25 P2 Fe1 119.58(11)
C12 P2 Fe1 109.47(10)
C5 C1 C2 108.0(3)
C5 C1 C6 126.4(3)
C2 C1 C6 125.4(3)
C5 C1 Fe1 71.68(18)
C2 C1 Fe1 71.42(18)
C6 C1 Fe1 127.1(2)
C3 C2 C1 107.8(3)
C3 C2 C7 126.4(3)
C1 C2 C7 125.5(3)
C3 C2 Fe1 70.71(18)
C1 C2 Fe1 69.05(17)
C7 C2 Fe1 130.4(2)
C2 C3 C4 108.7(3)
C2 C3 C8 126.2(3)
C4 C3 C8 124.3(3)
C2 C3 Fe1 70.38(17)
C4 C3 Fe1 70.92(17)
C8 C3 Fe1 132.4(2)
C3 C4 C5 107.3(3)
C3 C4 C9 124.5(3)
C5 C4 C9 126.8(3)
C3 C4 Fe1 70.07(17)
C5 C4 Fe1 70.07(17)
C9 C4 Fe1 135.5(2)
C1 C5 C4 108.1(3)
C1 C5 C10 125.7(3)
C4 C5 C10 125.5(3)
C1 C5 Fe1 68.89(17)
C4 C5 Fe1 70.82(17)
C10 C5 Fe1 133.1(2)
C1 C6 H6A 109.5
C1 C6 H6B 109.5
H6A C6 H6B 109.5
C1 C6 H6C 109.5
H6A C6 H6C 109.5
H6B C6 H6C 109.5
C2 C7 H7A 109.5
C2 C7 H7B 109.5
H7A C7 H7B 109.5
C2 C7 H7C 109.5
H7A C7 H7C 109.5
H7B C7 H7C 109.5
C3 C8 H8A 109.5
C3 C8 H8B 109.5
H8A C8 H8B 109.5
C3 C8 H8C 109.5
H8A C8 H8C 109.5
H8B C8 H8C 109.5
C4 C9 H9A 109.5
C4 C9 H9B 109.5
H9A C9 H9B 109.5
C4 C9 H9C 109.5
H9A C9 H9C 109.5
H9B C9 H9C 109.5
C5 C10 H10A 109.5
C5 C10 H10B 109.5
H10A C10 H10B 109.5
C5 C10 H10C 109.5
H10A C10 H10C 109.5
H10B C10 H10C 109.5
C12 C11 P1 106.5(2)
C12 C11 H11A 110.4
P1 C11 H11A 110.4
C12 C11 H11B 110.4
P1 C11 H11B 110.4
H11A C11 H11B 108.6
C11 C12 P2 109.7(2)
C11 C12 H12A 109.7
P2 C12 H12A 109.7
C11 C12 H12B 109.7
P2 C12 H12B 109.7
H12A C12 H12B 108.2
C14 C13 C18 118.5(3)
C14 C13 P1 120.2(2)
C18 C13 P1 121.1(2)
C13 C14 C15 121.2(3)
C13 C14 H14 119.4
C15 C14 H14 119.4
C16 C15 C14 119.5(3)
C16 C15 H15 120.2
C14 C15 H15 120.2
C17 C16 C15 120.0(3)
C17 C16 H16 120
C15 C16 H16 120
C16 C17 C18 120.4(3)
C16 C17 H17 119.8
C18 C17 H17 119.8
C17 C18 C13 120.4(3)
C17 C18 H18 119.8
C13 C18 H18 119.8
C24 C19 C20 118.5(3)
C24 C19 P1 120.9(2)
C20 C19 P1 120.5(2)
C21 C20 C19 120.5(3)
C21 C20 H20 119.8
C19 C20 H20 119.8
C22 C21 C20 120.3(3)
C22 C21 H21 119.8
C20 C21 H21 119.8
C21 C22 C23 119.7(3)
C21 C22 H22 120.1
C23 C22 H22 120.1
C22 C23 C24 120.5(3)
C22 C23 H23 119.8
C24 C23 H23 119.8
C19 C24 C23 120.5(3)
C19 C24 H24 119.8
C23 C24 H24 119.8
C30 C25 C26 118.8(3)
C30 C25 P2 121.8(3)
C26 C25 P2 119.4(2)
C25 C26 C27 120.4(3)
C25 C26 H26 119.8
C27 C26 H26 119.8
C28 C27 C26 119.9(3)
C28 C27 H27 120
C26 C27 H27 120
C27 C28 C29 120.2(3)
C27 C28 H28 119.9
C29 C28 H28 119.9
C28 C29 C30 119.7(3)
C28 C29 H29 120.1
C30 C29 H29 120.1
C25 C30 C29 120.9(3)
C25 C30 H30 119.6
C29 C30 H30 119.6
C32 C31 C36 117.5(3)
C32 C31 P2 121.5(3)
C36 C31 P2 120.8(3)
C33 C32 C31 120.9(3)
C33 C32 H32 119.5
C31 C32 H32 119.5
C34 C33 C32 121.0(3)
C34 C33 H33 119.5
C32 C33 H33 119.5
C33 C34 C35 119.1(3)
C33 C34 H34 120.4
C35 C34 H34 120.4
C34 C35 C36 120.5(3)
C34 C35 H35 119.8
C36 C35 H35 119.8
C35 C36 C31 121.0(3)
C35 C36 H36 119.5
C31 C36 H36 119.5
C38 C37 Fe1 171.4(3)
C37 C38 C39 168.0(3)
C40 C39 C44 118.1(3)
C40 C39 C38 122.6(3)
C44 C39 C38 119.2(3)
C41 C40 C39 120.7(3)
C41 C40 H40 119.7
C39 C40 H40 119.7
C40 C41 C42 121.1(3)
C40 C41 H41 119.5
C42 C41 H41 119.5
C41 C42 C43 119.3(3)
C41 C42 H42 120.4
C43 C42 H42 120.4
C42 C43 C44 120.1(3)
C42 C43 P3 119.1(2)
C44 C43 P3 120.9(2)
C43 C44 C39 120.8(3)
C43 C44 H44 119.6
C39 C44 H44 119.6
C43 P3 C45 106.10(14)
C43 P3 C51 106.66(14)
C45 P3 C51 104.81(14)
C43 P3 Se1 112.69(10)
C45 P3 Se1 112.80(11)
C51 P3 Se1 113.15(11)
C46 C45 C50 119.5(3)
C46 C45 P3 121.2(2)
C50 C45 P3 119.3(2)
C45 C46 C47 120.0(3)
C45 C46 H46 120
C47 C46 H46 120
C48 C47 C46 120.5(3)
C48 C47 H47 119.8
C46 C47 H47 119.8
C47 C48 C49 120.3(3)
C47 C48 H48 119.8
C49 C48 H48 119.8
C48 C49 C50 119.9(4)
C48 C49 H49 120.1
C50 C49 H49 120.1
C49 C50 C45 119.9(3)
C49 C50 H50 120
C45 C50 H50 120
C56 C51 C52 119.5(3)
C56 C51 P3 122.2(3)
C52 C51 P3 118.3(3)
C53 C52 C51 120.0(4)
C53 C52 H52 120
C51 C52 H52 120
C52 C53 C54 120.7(4)
C52 C53 H53 119.7
C54 C53 H53 119.7
C53 C54 C55 119.5(4)
C53 C54 H54 120.3
C55 C54 H54 120.3
C54 C55 C56 120.4(4)
C54 C55 H55 119.8
C56 C55 H55 119.8
C51 C56 C55 120.0(3)
C51 C56 H56 120
C55 C56 H56 120
Cl11 C101 Cl12 112.1(3)
Cl11 C101 H10D 109.2
Cl12 C101 H10D 109.2
Cl11 C101 H10E 109.2
Cl12 C101 H10E 109.2
H10D C101 H10E 107.9

loop_
_geom_bond_atom_site_label_1
_geom_bond_atom_site_label_2
_geom_bond_distance
Fe1 C37 1.891(3)
Fe1 C1 2.098(3)
Fe1 C2 2.129(3)
Fe1 C3 2.133(3)
Fe1 C5 2.135(3)
Fe1 C4 2.145(3)
Fe1 P1 2.1708(9)
Fe1 P2 2.1893(9)
P1 C19 1.842(3)
P1 C13 1.847(3)
P1 C11 1.850(3)
P2 C31 1.845(3)
P2 C25 1.847(3)
P2 C12 1.871(3)
C1 C5 1.428(4)
C1 C2 1.430(4)
C1 C6 1.510(4)
C2 C3 1.420(5)
C2 C7 1.508(4)
C3 C4 1.428(4)
C3 C8 1.513(4)
C4 C5 1.432(4)
C4 C9 1.503(4)
C5 C10 1.501(4)
C6 H6A 0.98
C6 H6B 0.98
C6 H6C 0.98
C7 H7A 0.98
C7 H7B 0.98
C7 H7C 0.98
C8 H8A 0.98
C8 H8B 0.98
C8 H8C 0.98
C9 H9A 0.98
C9 H9B 0.98
C9 H9C 0.98
C10 H10A 0.98
C10 H10B 0.98
C10 H10C 0.98
C11 C12 1.536(4)
C11 H11A 0.99
C11 H11B 0.99
C12 H12A 0.99
C12 H12B 0.99
C13 C14 1.383(4)
C13 C18 1.402(4)
C14 C15 1.398(5)
C14 H14 0.95
C15 C16 1.389(5)
C15 H15 0.95
C16 C17 1.375(5)
C16 H16 0.95
C17 C18 1.394(5)
C17 H17 0.95
C18 H18 0.95
C19 C24 1.390(4)
C19 C20 1.401(4)
C20 C21 1.391(5)
C20 H20 0.95
C21 C22 1.378(5)
C21 H21 0.95
C22 C23 1.379(5)
C22 H22 0.95
C23 C24 1.393(4)
C23 H23 0.95
C24 H24 0.95
C25 C30 1.390(4)
C25 C26 1.398(5)
C26 C27 1.398(5)
C26 H26 0.95
C27 C28 1.381(5)
C27 H27 0.95
C28 C29 1.388(5)
C28 H28 0.95
C29 C30 1.393(5)
C29 H29 0.95
C30 H30 0.95
C31 C32 1.394(5)
C31 C36 1.404(5)
C32 C33 1.387(5)
C32 H32 0.95
C33 C34 1.378(5)
C33 H33 0.95
C34 C35 1.382(5)
C34 H34 0.95
C35 C36 1.388(5)
C35 H35 0.95
C36 H36 0.95
C37 C38 1.222(4)
C38 C39 1.434(4)
C39 C40 1.403(4)
C39 C44 1.411(4)
C40 C41 1.385(4)
C40 H40 0.95
C41 C42 1.391(4)
C41 H41 0.95
C42 C43 1.395(4)
C42 H42 0.95
C43 C44 1.399(4)
C43 P3 1.819(3)
C44 H44 0.95
P3 C45 1.823(3)
P3 C51 1.825(3)
P3 Se1 2.1058(9)
C45 C46 1.385(4)
C45 C50 1.391(5)
C46 C47 1.393(5)
C46 H46 0.95
C47 C48 1.360(5)
C47 H47 0.95
C48 C49 1.387(5)
C48 H48 0.95
C49 C50 1.390(5)
C49 H49 0.95
C50 H50 0.95
C51 C56 1.386(5)
C51 C52 1.401(5)
C52 C53 1.377(5)
C52 H52 0.95
C53 C54 1.384(6)
C53 H53 0.95
C54 C55 1.387(6)
C54 H54 0.95
C55 C56 1.391(5)
C55 H55 0.95
C56 H56 0.95
C101 Cl11 1.745(4)
C101 Cl12 1.764(4)
C101 H10D 0.99
C101 H10E 0.99

loop_
_geom_torsion_atom_site_label_1
_geom_torsion_atom_site_label_2
_geom_torsion_atom_site_label_3
_geom_torsion_atom_site_label_4
_geom_torsion
C37 Fe1 P1 C19 -60.56(15)
C1 Fe1 P1 C19 28.06(15)
C2 Fe1 P1 C19 12.3(2)
C3 Fe1 P1 C19 103.9(3)
C5 Fe1 P1 C19 66.45(15)
C4 Fe1 P1 C19 101.20(15)
P2 Fe1 P1 C19 -149.40(12)
C37 Fe1 P1 C13 171.09(15)
C1 Fe1 P1 C13 -100.29(15)
C2 Fe1 P1 C13 -116.0(2)
C3 Fe1 P1 C13 -24.4(3)
C5 Fe1 P1 C13 -61.90(15)
C4 Fe1 P1 C13 -27.15(15)
P2 Fe1 P1 C13 82.25(12)
C37 Fe1 P1 C11 57.40(14)
C1 Fe1 P1 C11 146.02(14)
C2 Fe1 P1 C11 130.31(19)
C3 Fe1 P1 C11 -138.1(3)
C5 Fe1 P1 C11 -175.59(14)
C4 Fe1 P1 C11 -140.84(14)
P2 Fe1 P1 C11 -31.44(11)
C37 Fe1 P2 C31 166.43(15)
C1 Fe1 P2 C31 79.8(3)
C2 Fe1 P2 C31 82.94(16)
C3 Fe1 P2 C31 49.48(15)
C5 Fe1 P2 C31 -11.8(2)
C4 Fe1 P2 C31 10.18(16)
P1 Fe1 P2 C31 -108.56(13)
C37 Fe1 P2 C25 42.62(15)
C1 Fe1 P2 C25 -44.0(3)
C2 Fe1 P2 C25 -40.87(16)
C3 Fe1 P2 C25 -74.33(15)
C5 Fe1 P2 C25 -135.60(18)
C4 Fe1 P2 C25 -113.63(15)
P1 Fe1 P2 C25 127.63(12)
C37 Fe1 P2 C12 -74.86(15)
C1 Fe1 P2 C12 -161.5(3)
C2 Fe1 P2 C12 -158.35(15)
C3 Fe1 P2 C12 168.19(14)
C5 Fe1 P2 C12 106.93(19)
C4 Fe1 P2 C12 128.89(15)
P1 Fe1 P2 C12 10.15(12)
C37 Fe1 C1 C5 160.76(19)
C2 Fe1 C1 C5 -117.0(3)
C3 Fe1 C1 C5 -79.90(19)
C4 Fe1 C1 C5 -37.04(18)
P1 Fe1 C1 C5 75.99(18)
P2 Fe1 C1 C5 -112.9(3)
C37 Fe1 C1 C2 -82.25(19)
C3 Fe1 C1 C2 37.10(18)
C5 Fe1 C1 C2 117.0(3)
C4 Fe1 C1 C2 79.96(19)
P1 Fe1 C1 C2 -167.01(16)
P2 Fe1 C1 C2 4.1(4)
C37 Fe1 C1 C6 38.5(3)
C2 Fe1 C1 C6 120.8(4)
C3 Fe1 C1 C6 157.9(3)
C5 Fe1 C1 C6 -122.2(4)
C4 Fe1 C1 C6 -159.3(3)
P1 Fe1 C1 C6 -46.2(3)
P2 Fe1 C1 C6 124.9(3)
C5 C1 C2 C3 2.4(3)
C6 C1 C2 C3 176.8(3)
Fe1 C1 C2 C3 -60.4(2)
C5 C1 C2 C7 -171.8(3)
C6 C1 C2 C7 2.6(5)
Fe1 C1 C2 C7 125.4(3)
C5 C1 C2 Fe1 62.8(2)
C6 C1 C2 Fe1 -122.8(3)
C37 Fe1 C2 C3 -144.97(19)
C1 Fe1 C2 C3 118.7(3)
C5 Fe1 C2 C3 80.34(19)
C4 Fe1 C2 C3 37.22(18)
P1 Fe1 C2 C3 142.26(17)
P2 Fe1 C2 C3 -59.85(19)
C37 Fe1 C2 C1 96.29(19)
C3 Fe1 C2 C1 -118.7(3)
C5 Fe1 C2 C1 -38.40(18)
C4 Fe1 C2 C1 -81.52(19)
P1 Fe1 C2 C1 23.5(3)
P2 Fe1 C2 C1 -178.59(15)
C37 Fe1 C2 C7 -23.1(3)
C1 Fe1 C2 C7 -119.4(4)
C3 Fe1 C2 C7 121.9(4)
C5 Fe1 C2 C7 -157.8(4)
C4 Fe1 C2 C7 159.1(4)
P1 Fe1 C2 C7 -95.9(3)
P2 Fe1 C2 C7 62.0(3)
C1 C2 C3 C4 -1.5(3)
C7 C2 C3 C4 172.6(3)
Fe1 C2 C3 C4 -60.8(2)
C1 C2 C3 C8 -171.9(3)
C7 C2 C3 C8 2.3(5)
Fe1 C2 C3 C8 128.8(3)
C1 C2 C3 Fe1 59.3(2)
C7 C2 C3 Fe1 -126.6(3)
C37 Fe1 C3 C2 39.9(2)
C1 Fe1 C3 C2 -37.68(18)
C5 Fe1 C3 C2 -81.1(2)
C4 Fe1 C3 C2 -119.0(3)
P1 Fe1 C3 C2 -122.7(2)
P2 Fe1 C3 C2 133.23(17)
C37 Fe1 C3 C4 158.83(18)
C1 Fe1 C3 C4 81.27(19)
C2 Fe1 C3 C4 119.0(3)
C5 Fe1 C3 C4 37.81(18)
P1 Fe1 C3 C4 -3.8(3)
P2 Fe1 C3 C4 -107.81(17)
C37 Fe1 C3 C8 -81.7(3)
C1 Fe1 C3 C8 -159.3(4)
C2 Fe1 C3 C8 -121.6(4)
C5 Fe1 C3 C8 157.2(4)
C4 Fe1 C3 C8 119.4(4)
P1 Fe1 C3 C8 115.6(3)
P2 Fe1 C3 C8 11.6(3)
C2 C3 C4 C5 0.0(3)
C8 C3 C4 C5 170.6(3)
Fe1 C3 C4 C5 -60.5(2)
C2 C3 C4 C9 -167.4(3)
C8 C3 C4 C9 3.2(5)
Fe1 C3 C4 C9 132.1(3)
C2 C3 C4 Fe1 60.5(2)
C8 C3 C4 Fe1 -128.9(3)
C37 Fe1 C4 C3 -41.6(3)
C1 Fe1 C4 C3 -80.6(2)
C2 Fe1 C4 C3 -37.12(18)
C5 Fe1 C4 C3 -117.9(3)
P1 Fe1 C4 C3 178.34(15)
P2 Fe1 C4 C3 82.36(18)
C37 Fe1 C4 C5 76.3(3)
C1 Fe1 C4 C5 37.33(19)
C2 Fe1 C4 C5 80.8(2)
C3 Fe1 C4 C5 118.0(3)
P1 Fe1 C4 C5 -63.71(19)
P2 Fe1 C4 C5 -159.69(16)
C37 Fe1 C4 C9 -161.0(3)
C1 Fe1 C4 C9 160.0(4)
C2 Fe1 C4 C9 -156.5(4)
C3 Fe1 C4 C9 -119.4(4)
C5 Fe1 C4 C9 122.6(4)
P1 Fe1 C4 C9 58.9(4)
P2 Fe1 C4 C9 -37.1(3)
C2 C1 C5 C4 -2.4(3)
C6 C1 C5 C4 -176.7(3)
Fe1 C1 C5 C4 60.2(2)
C2 C1 C5 C10 168.8(3)
C6 C1 C5 C10 -5.5(5)
Fe1 C1 C5 C10 -128.6(3)
C2 C1 C5 Fe1 -62.6(2)
C6 C1 C5 Fe1 123.1(3)
C3 C4 C5 C1 1.5(3)
C9 C4 C5 C1 168.5(3)
Fe1 C4 C5 C1 -59.0(2)
C3 C4 C5 C10 -169.8(3)
C9 C4 C5 C10 -2.7(5)
Fe1 C4 C5 C10 129.8(3)
C3 C4 C5 Fe1 60.5(2)
C9 C4 C5 Fe1 -132.5(3)
C37 Fe1 C5 C1 -24.5(2)
C2 Fe1 C5 C1 38.50(18)
C3 Fe1 C5 C1 81.4(2)
C4 Fe1 C5 C1 119.1(3)
P1 Fe1 C5 C1 -113.48(17)
P2 Fe1 C5 C1 153.28(16)
C37 Fe1 C5 C4 -143.62(19)
C1 Fe1 C5 C4 -119.1(3)
C2 Fe1 C5 C4 -80.6(2)
C3 Fe1 C5 C4 -37.71(18)
P1 Fe1 C5 C4 127.38(17)
P2 Fe1 C5 C4 34.1(3)
C37 Fe1 C5 C10 95.2(3)
C1 Fe1 C5 C10 119.7(4)
C2 Fe1 C5 C10 158.2(4)
C3 Fe1 C5 C10 -158.8(4)
C4 Fe1 C5 C10 -121.1(4)
P1 Fe1 C5 C10 6.2(3)
P2 Fe1 C5 C10 -87.0(3)
C19 P1 C11 C12 177.2(2)
C13 P1 C11 C12 -78.1(2)
Fe1 P1 C11 C12 50.6(2)
P1 C11 C12 P2 -42.2(3)
C31 P2 C12 C11 147.3(2)
C25 P2 C12 C11 -109.5(2)
Fe1 P2 C12 C11 18.3(2)
C19 P1 C13 C14 -136.4(3)
C11 P1 C13 C14 116.0(3)
Fe1 P1 C13 C14 -1.0(3)
C19 P1 C13 C18 49.4(3)
C11 P1 C13 C18 -58.2(3)
Fe1 P1 C13 C18 -175.2(2)
C18 C13 C14 C15 1.1(5)
P1 C13 C14 C15 -173.2(3)
C13 C14 C15 C16 -0.1(5)
C14 C15 C16 C17 -0.9(5)
C15 C16 C17 C18 1.0(5)
C16 C17 C18 C13 0.0(5)
C14 C13 C18 C17 -1.0(5)
P1 C13 C18 C17 173.2(2)
C13 P1 C19 C24 -148.6(3)
C11 P1 C19 C24 -45.1(3)
Fe1 P1 C19 C24 73.6(3)
C13 P1 C19 C20 36.4(3)
C11 P1 C19 C20 139.8(3)
Fe1 P1 C19 C20 -101.4(2)
C24 C19 C20 C21 -0.1(5)
P1 C19 C20 C21 175.0(2)
C19 C20 C21 C22 0.4(5)
C20 C21 C22 C23 -0.1(5)
C21 C22 C23 C24 -0.6(5)
C20 C19 C24 C23 -0.5(5)
P1 C19 C24 C23 -175.6(2)
C22 C23 C24 C19 0.8(5)
C31 P2 C25 C30 62.3(3)
C12 P2 C25 C30 -43.3(3)
Fe1 P2 C25 C30 -164.4(2)
C31 P2 C25 C26 -117.2(3)
C12 P2 C25 C26 137.1(3)
Fe1 P2 C25 C26 16.0(3)
C30 C25 C26 C27 0.5(5)
P2 C25 C26 C27 -179.9(3)
C25 C26 C27 C28 1.0(5)
C26 C27 C28 C29 -1.4(5)
C27 C28 C29 C30 0.3(5)
C26 C25 C30 C29 -1.6(5)
P2 C25 C30 C29 178.8(3)
C28 C29 C30 C25 1.2(5)
C25 P2 C31 C32 32.0(3)
C12 P2 C31 C32 137.2(3)
Fe1 P2 C31 C32 -100.8(3)
C25 P2 C31 C36 -153.9(3)
C12 P2 C31 C36 -48.7(3)
Fe1 P2 C31 C36 73.2(3)
C36 C31 C32 C33 -1.2(5)
P2 C31 C32 C33 173.0(3)
C31 C32 C33 C34 0.6(6)
C32 C33 C34 C35 -0.2(6)
C33 C34 C35 C36 0.5(6)
C34 C35 C36 C31 -1.2(6)
C32 C31 C36 C35 1.6(5)
P2 C31 C36 C35 -172.7(3)
C37 C38 C39 C40 129.5(15)
C37 C38 C39 C44 -48.3(17)
C44 C39 C40 C41 0.7(4)
C38 C39 C40 C41 -177.1(3)
C39 C40 C41 C42 -0.6(5)
C40 C41 C42 C43 0.8(5)
C41 C42 C43 C44 -1.2(5)
C41 C42 C43 P3 179.3(2)
C42 C43 C44 C39 1.4(5)
P3 C43 C44 C39 -179.2(2)
C40 C39 C44 C43 -1.1(4)
C38 C39 C44 C43 176.7(3)
C42 C43 P3 C45 -151.4(2)
C44 C43 P3 C45 29.2(3)
C42 C43 P3 C51 97.3(3)
C44 C43 P3 C51 -82.2(3)
C42 C43 P3 Se1 -27.5(3)
C44 C43 P3 Se1 153.1(2)
C43 P3 C45 C46 -82.9(3)
C51 P3 C45 C46 29.7(3)
Se1 P3 C45 C46 153.2(2)
C43 P3 C45 C50 95.0(3)
C51 P3 C45 C50 -152.3(3)
Se1 P3 C45 C50 -28.8(3)
C50 C45 C46 C47 -1.2(5)
P3 C45 C46 C47 176.8(3)
C45 C46 C47 C48 1.4(5)
C46 C47 C48 C49 -0.7(6)
C47 C48 C49 C50 -0.3(6)
C48 C49 C50 C45 0.5(6)
C46 C45 C50 C49 0.2(5)
P3 C45 C50 C49 -177.8(3)
C43 P3 C51 C56 3.1(3)
C45 P3 C51 C56 -109.1(3)
Se1 P3 C51 C56 127.6(2)
C43 P3 C51 C52 -175.1(2)
C45 P3 C51 C52 72.7(3)
Se1 P3 C51 C52 -50.6(3)
C56 C51 C52 C53 0.0(5)
P3 C51 C52 C53 178.3(3)
C51 C52 C53 C54 0.4(6)
C52 C53 C54 C55 -0.6(6)
C53 C54 C55 C56 0.5(6)
C52 C51 C56 C55 -0.2(5)
P3 C51 C56 C55 -178.4(3)
C54 C55 C56 C51 -0.1(5)
